data_4086660
loop_
_publ_author_name
'Garner, Mary E.'
'Hohloch, Stephan'
'Maron, Laurent'
'Arnold, John'

_publ_section_title
;
 A New Supporting Ligand in Actinide Chemistry Leads to Reactive
 Bis(NHC)borate-Supported Thorium Complexes
;
_journal_issue 17
_journal_name_full Organometallics
_journal_page_first 2915
_journal_paper_doi 10.1021/acs.organomet.6b00467
_journal_volume 35
_journal_year 2016
_chemical_formula_sum 'C31 H38 B I N4'
_chemical_formula_weight 604.36
_space_group_crystal_system orthorhombic
_space_group_IT_number 62
_space_group_name_Hall '-P 2ac 2n'
_space_group_name_H-M_alt 'P n m a'
_symmetry_space_group_name_Hall '-P 2ac 2n'
_symmetry_space_group_name_H-M 'P n m a'
_atom_sites_solution_hydrogens geom
_audit_creation_method SHELXL-2014/7
_cell_angle_alpha 90
_cell_angle_beta 90
_cell_angle_gamma 90
_cell_formula_units_Z 4
_cell_length_a 17.1738(18)
_cell_length_b 19.0240(19)
_cell_length_c 11.0880(11)
_cell_measurement_reflns_used 3065
_cell_measurement_temperature 100(2)
_cell_measurement_theta_max 25.36
_cell_measurement_theta_min 2.13
_cell_volume 3622.6(6)
_computing_cell_refinement 'Bruker ApexII suite, 2015'
_computing_data_collection 'Bruker ApexII suite, 2015'
_computing_data_reduction 'Bruker ApexII suite, 2015'
_computing_structure_refinement 'SHELXL-2014/7 (Sheldrick, 2014)'
_diffrn_ambient_temperature 100(2)
_diffrn_measured_fraction_theta_full 1.000
_diffrn_measured_fraction_theta_max 0.998
_diffrn_measurement_device_type 'Bruker Quazar'
_diffrn_measurement_method 'omega phi scans'
_diffrn_radiation_type MoK\a
_diffrn_radiation_wavelength 0.71073
_diffrn_reflns_av_R_equivalents 0.0760
_diffrn_reflns_av_unetI/netI 0.0262
_diffrn_reflns_Laue_measured_fraction_full 1.000
_diffrn_reflns_Laue_measured_fraction_max 0.998
_diffrn_reflns_limit_h_max 20
_diffrn_reflns_limit_h_min -20
_diffrn_reflns_limit_k_max 22
_diffrn_reflns_limit_k_min -22
_diffrn_reflns_limit_l_max 13
_diffrn_reflns_limit_l_min -13
_diffrn_reflns_number 70764
_diffrn_reflns_point_group_measured_fraction_full 1.000
_diffrn_reflns_point_group_measured_fraction_max 0.998
_diffrn_reflns_theta_full 25.242
_diffrn_reflns_theta_max 25.359
_diffrn_reflns_theta_min 2.126
_exptl_absorpt_coefficient_mu 0.905
_exptl_absorpt_correction_T_max 0.745
_exptl_absorpt_correction_T_min 0.652
_exptl_absorpt_correction_type multi-scan
_exptl_absorpt_process_details 'Blessing, 1995'
_exptl_crystal_colour colourless
_exptl_crystal_density_diffrn 1.108
_exptl_crystal_description block
_exptl_crystal_F_000 1240
_exptl_crystal_size_max 0.120
_exptl_crystal_size_mid 0.080
_exptl_crystal_size_min 0.060
_refine_diff_density_max 1.543
_refine_diff_density_min -0.469
_refine_diff_density_rms 0.072
_refine_ls_extinction_method none
_refine_ls_goodness_of_fit_ref 1.080
_refine_ls_hydrogen_treatment constr
_refine_ls_matrix_type full
_refine_ls_number_parameters 185
_refine_ls_number_reflns 3426
_refine_ls_number_restraints 0
_refine_ls_restrained_S_all 1.080
_refine_ls_R_factor_all 0.0386
_refine_ls_R_factor_gt 0.0325
_refine_ls_shift/su_max 0.001
_refine_ls_shift/su_mean 0.000
_refine_ls_structure_factor_coef Fsqd
_refine_ls_weighting_details 'w=1/[\s^2^(Fo^2^)+(0.0326P)^2^+3.9396P] where P=(Fo^2^+2Fc^2^)/3'
_refine_ls_weighting_scheme calc
_refine_ls_wR_factor_gt 0.0718
_refine_ls_wR_factor_ref 0.0745
_reflns_Friedel_coverage 0.000
_reflns_number_gt 3065
_reflns_number_total 3426
_reflns_threshold_expression 'I > 2\s(I)'
_cod_data_source_file om6b00467_si_001.cif
_cod_data_source_block shelx
_cod_depositor_comments 'Adding full bibliography for 4086660--4086666.cif.'
_cod_database_code 4086660
_shelx_shelxl_version_number 2014/7
_shelx_space_group_comment
;
The symmetry employed for this shelxl refinement is uniquely defined
by the following loop, which should always be used as a source of
symmetry information in preference to the above space-group names.
They are only intended as comments.
;
_shelx_estimated_absorpt_t_min 0.899
_shelx_estimated_absorpt_t_max 0.948
_platon_squeeze_void_probe_radius 1.20

loop_
_space_group_symop_operation_xyz
'x, y, z'
'-x+1/2, -y, z+1/2'
'-x, y+1/2, -z'
'x+1/2, -y+1/2, -z+1/2'
'-x, -y, -z'
'x-1/2, y, -z-1/2'
'x, -y-1/2, z'
'-x-1/2, y-1/2, z-1/2'

loop_
_atom_site_label
_atom_site_type_symbol
_atom_site_fract_x
_atom_site_fract_y
_atom_site_fract_z
_atom_site_U_iso_or_equiv
_atom_site_adp_type
_atom_site_occupancy
_atom_site_site_symmetry_order
_atom_site_calc_flag
_atom_site_refinement_flags_posn
_atom_site_refinement_flags_adp
_atom_site_refinement_flags_occupancy
I1 I 0.21430(2) 0.2500 0.61371(2) 0.01989(9) Uani 1 2 d S T P
N2 N 0.46533(10) 0.31667(10) 0.74745(17) 0.0145(4) Uani 1 1 d . . .
N1 N 0.43517(11) 0.40336(11) 0.62706(17) 0.0167(4) Uani 1 1 d . . .
C13 C 0.38821(14) 0.44987(13) 0.5536(2) 0.0172(5) Uani 1 1 d . . .
C1 C 0.40779(14) 0.34746(13) 0.6875(2) 0.0163(5) Uani 1 1 d . . .
H12 H 0.3551 0.3322 0.6873 0.020 Uiso 1 1 calc R U .
C16 C 0.29433(14) 0.53685(14) 0.4150(2) 0.0213(6) Uani 1 1 d . . .
C14 C 0.37081(14) 0.51710(13) 0.5978(2) 0.0187(5) Uani 1 1 d . . .
C17 C 0.31452(14) 0.46999(14) 0.3755(2) 0.0209(6) Uani 1 1 d . . .
H3 H 0.2954 0.4544 0.2997 0.025 Uiso 1 1 calc R U .
C4 C 0.53262(13) 0.35406(14) 0.7230(2) 0.0195(6) Uani 1 1 d . . .
H11 H 0.5831 0.3435 0.7532 0.023 Uiso 1 1 calc R U .
C3 C 0.51459(14) 0.40804(14) 0.6492(2) 0.0205(5) Uani 1 1 d . . .
H10 H 0.5494 0.4425 0.6183 0.025 Uiso 1 1 calc R U .
C18 C 0.36149(14) 0.42498(13) 0.4424(2) 0.0187(5) Uani 1 1 d . . .
C106 C 0.3991(2) 0.7500 0.5769(3) 0.0236(8) Uani 1 2 d S T P
H19 H 0.4523 0.7500 0.5531 0.028 Uiso 1 2 calc R U P
C15 C 0.32318(14) 0.55912(14) 0.5261(2) 0.0215(6) Uani 1 1 d . . .
H9 H 0.3098 0.6048 0.5540 0.026 Uiso 1 1 calc R U .
C104 C 0.2641(2) 0.7500 0.5211(4) 0.0279(9) Uani 1 2 d S T P
H17 H 0.2244 0.7500 0.4614 0.033 Uiso 1 2 calc R U P
C105 C 0.3420(2) 0.7500 0.4896(3) 0.0243(8) Uani 1 2 d S T P
H18 H 0.3563 0.7500 0.4069 0.029 Uiso 1 2 calc R U P
C21 C 0.38099(16) 0.35227(14) 0.3974(2) 0.0251(6) Uani 1 1 d . . .
H5A H 0.3463 0.3180 0.4355 0.038 Uiso 1 1 calc R U .
H5B H 0.4351 0.3411 0.4177 0.038 Uiso 1 1 calc R U .
H5C H 0.3742 0.3505 0.3097 0.038 Uiso 1 1 calc R U .
C101 C 0.3805(2) 0.7500 0.6994(4) 0.0281(9) Uani 1 2 d S T P
C19 C 0.40310(16) 0.54377(15) 0.7147(2) 0.0245(6) Uani 1 1 d . . .
H8A H 0.4568 0.5596 0.7025 0.037 Uiso 1 1 calc R U .
H8B H 0.4023 0.5059 0.7747 0.037 Uiso 1 1 calc R U .
H8C H 0.3713 0.5832 0.7434 0.037 Uiso 1 1 calc R U .
C20 C 0.24438(16) 0.58427(15) 0.3395(3) 0.0269(6) Uani 1 1 d . . .
H1A H 0.1952 0.5933 0.3815 0.040 Uiso 1 1 calc R U .
H1B H 0.2337 0.5617 0.2618 0.040 Uiso 1 1 calc R U .
H1C H 0.2716 0.6288 0.3259 0.040 Uiso 1 1 calc R U .
B1 B 0.4560(2) 0.2500 0.8297(4) 0.0187(8) Uani 1 2 d S T P
H1D H 0.4041 0.2500 0.8686 0.022 Uiso 1 2 calc R U P
H1E H 0.4962 0.2500 0.8936 0.022 Uiso 1 2 calc R U P
C102 C 0.3017(2) 0.7500 0.7307(4) 0.0330(10) Uani 1 2 d S T P
H15 H 0.2869 0.7500 0.8133 0.040 Uiso 1 2 calc R U P
C103 C 0.2457(3) 0.7500 0.6428(4) 0.0353(10) Uani 1 2 d S T P
H16 H 0.1925 0.7500 0.6661 0.042 Uiso 1 2 calc R U P
C100 C 0.4422(3) 0.7500 0.7955(4) 0.0380(11) Uani 1 2 d S T P
H13A H 0.4207 0.7304 0.8701 0.057 Uiso 0.5 1 calc R U P
H13B H 0.4597 0.7983 0.8101 0.057 Uiso 0.5 1 calc R U P
H13C H 0.4864 0.7214 0.7689 0.057 Uiso 0.5 1 calc R U P

loop_
_atom_site_aniso_label
_atom_site_aniso_U_11
_atom_site_aniso_U_22
_atom_site_aniso_U_33
_atom_site_aniso_U_23
_atom_site_aniso_U_13
_atom_site_aniso_U_12
I1 0.01738(13) 0.02190(15) 0.02040(14) 0.000 0.00045(9) 0.000
N2 0.0154(9) 0.0134(11) 0.0146(10) -0.0006(9) -0.0002(7) 0.0014(8)
N1 0.0162(10) 0.0147(11) 0.0192(11) -0.0004(9) -0.0010(8) 0.0001(8)
C13 0.0166(11) 0.0168(14) 0.0182(12) 0.0031(11) -0.0018(9) -0.0005(10)
C1 0.0182(11) 0.0125(13) 0.0181(12) -0.0016(10) 0.0014(9) -0.0013(10)
C16 0.0169(12) 0.0194(14) 0.0275(14) 0.0061(11) 0.0005(10) -0.0033(10)
C14 0.0187(12) 0.0162(13) 0.0212(13) 0.0022(10) 0.0012(10) -0.0020(10)
C17 0.0187(12) 0.0250(15) 0.0191(13) 0.0015(11) -0.0016(10) -0.0063(11)
C4 0.0159(12) 0.0208(14) 0.0219(13) -0.0010(11) 0.0015(10) -0.0005(10)
C3 0.0160(11) 0.0222(14) 0.0233(13) 0.0009(11) -0.0009(10) -0.0018(10)
C18 0.0182(12) 0.0194(14) 0.0185(12) 0.0011(11) 0.0009(10) -0.0019(10)
C106 0.0279(19) 0.016(2) 0.027(2) 0.000 0.0074(16) 0.000
C15 0.0203(12) 0.0167(14) 0.0277(14) 0.0024(11) 0.0031(10) -0.0016(11)
C104 0.031(2) 0.016(2) 0.036(2) 0.000 -0.0139(17) 0.000
C105 0.039(2) 0.0138(19) 0.0203(19) 0.000 0.0016(16) 0.000
C21 0.0320(14) 0.0205(15) 0.0226(14) -0.0030(12) 0.0000(11) 0.0025(12)
C101 0.039(2) 0.018(2) 0.027(2) 0.000 -0.0049(17) 0.000
C19 0.0313(14) 0.0200(15) 0.0223(13) -0.0017(11) -0.0037(11) 0.0018(11)
C20 0.0261(13) 0.0239(15) 0.0306(15) 0.0049(13) -0.0065(12) -0.0017(12)
B1 0.0197(19) 0.017(2) 0.019(2) 0.000 0.0012(16) 0.000
C102 0.041(2) 0.022(2) 0.035(2) 0.000 0.0131(19) 0.000
C103 0.047(3) 0.021(2) 0.037(2) 0.000 0.012(2) 0.000
C100 0.044(2) 0.040(3) 0.030(2) 0.000 -0.0135(19) 0.000

loop_
_atom_type_symbol
_atom_type_description
_atom_type_scat_dispersion_real
_atom_type_scat_dispersion_imag
_atom_type_scat_source
C C 0.0033 0.0016 'International Tables Vol C Tables 4.2.6.8 and 6.1.1.4'
H H 0.0000 0.0000 'International Tables Vol C Tables 4.2.6.8 and 6.1.1.4'
B B 0.0013 0.0007 'International Tables Vol C Tables 4.2.6.8 and 6.1.1.4'
N N 0.0061 0.0033 'International Tables Vol C Tables 4.2.6.8 and 6.1.1.4'
I I -0.4742 1.8119 'International Tables Vol C Tables 4.2.6.8 and 6.1.1.4'

loop_
_geom_angle_atom_site_label_1
_geom_angle_atom_site_label_2
_geom_angle_atom_site_label_3
_geom_angle
_geom_angle_site_symmetry_1
_geom_angle_site_symmetry_3
C1 N2 C4 107.3(2) . .
C1 N2 B1 124.8(2) . .
C4 N2 B1 127.9(2) . .
C1 N1 C3 107.9(2) . .
C1 N1 C13 124.7(2) . .
C3 N1 C13 127.4(2) . .
C18 C13 C14 123.2(2) . .
C18 C13 N1 118.2(2) . .
C14 C13 N1 118.7(2) . .
N2 C1 N1 109.8(2) . .
N2 C1 H12 125.1 . .
N1 C1 H12 125.1 . .
C17 C16 C15 117.9(2) . .
C17 C16 C20 121.2(2) . .
C15 C16 C20 120.9(2) . .
C15 C14 C13 116.7(2) . .
C15 C14 C19 121.1(2) . .
C13 C14 C19 122.1(2) . .
C16 C17 C18 122.7(2) . .
C16 C17 H3 118.6 . .
C18 C17 H3 118.6 . .
C3 C4 N2 108.5(2) . .
C3 C4 H11 125.7 . .
N2 C4 H11 125.7 . .
C4 C3 N1 106.5(2) . .
C4 C3 H10 126.8 . .
N1 C3 H10 126.8 . .
C17 C18 C13 116.9(2) . .
C17 C18 C21 121.2(2) . .
C13 C18 C21 122.0(2) . .
C105 C106 C101 121.3(4) . .
C105 C106 H19 119.3 . .
C101 C106 H19 119.3 . .
C14 C15 C16 122.6(2) . .
C14 C15 H9 118.7 . .
C16 C15 H9 118.7 . .
C105 C104 C103 117.8(4) . .
C105 C104 H17 121.1 . .
C103 C104 H17 121.1 . .
C106 C105 C104 120.8(4) . .
C106 C105 H18 119.6 . .
C104 C105 H18 119.6 . .
C18 C21 H5A 109.5 . .
C18 C21 H5B 109.5 . .
H5A C21 H5B 109.5 . .
C18 C21 H5C 109.5 . .
H5A C21 H5C 109.5 . .
H5B C21 H5C 109.5 . .
C106 C101 C102 117.6(4) . .
C106 C101 C100 121.9(4) . .
C102 C101 C100 120.4(4) . .
C14 C19 H8A 109.5 . .
C14 C19 H8B 109.5 . .
H8A C19 H8B 109.5 . .
C14 C19 H8C 109.5 . .
H8A C19 H8C 109.5 . .
H8B C19 H8C 109.5 . .
C16 C20 H1A 109.5 . .
C16 C20 H1B 109.5 . .
H1A C20 H1B 109.5 . .
C16 C20 H1C 109.5 . .
H1A C20 H1C 109.5 . .
H1B C20 H1C 109.5 . .
N2 B1 N2 107.7(3) . 7_565
N2 B1 H1D 110.2 . .
N2 B1 H1D 110.2 7_565 .
N2 B1 H1E 110.2 . .
N2 B1 H1E 110.2 7_565 .
H1D B1 H1E 108.5 . .
C103 C102 C101 120.2(4) . .
C103 C102 H15 119.9 . .
C101 C102 H15 119.9 . .
C102 C103 C104 122.2(4) . .
C102 C103 H16 118.9 . .
C104 C103 H16 118.9 . .
C101 C100 H13A 109.5 . .
C101 C100 H13B 109.5 . .
H13A C100 H13B 109.5 . .
C101 C100 H13C 109.5 . .
H13A C100 H13C 109.5 . .
H13B C100 H13C 109.5 . .

loop_
_geom_bond_atom_site_label_1
_geom_bond_atom_site_label_2
_geom_bond_distance
_geom_bond_site_symmetry_2
N2 C1 1.327(3) .
N2 C4 1.384(3) .
N2 B1 1.570(3) .
N1 C1 1.342(3) .
N1 C3 1.389(3) .
N1 C13 1.448(3) .
C13 C18 1.399(3) .
C13 C14 1.402(4) .
C1 H12 0.9500 .
C16 C17 1.389(4) .
C16 C15 1.394(4) .
C16 C20 1.500(4) .
C14 C15 1.393(4) .
C14 C19 1.499(3) .
C17 C18 1.390(4) .
C17 H3 0.9500 .
C4 C3 1.350(4) .
C4 H11 0.9500 .
C3 H10 0.9500 .
C18 C21 1.508(4) .
C106 C105 1.378(5) .
C106 C101 1.396(5) .
C106 H19 0.9500 .
C15 H9 0.9500 .
C104 C105 1.383(6) .
C104 C103 1.386(6) .
C104 H17 0.9500 .
C105 H18 0.9500 .
C21 H5A 0.9800 .
C21 H5B 0.9800 .
C21 H5C 0.9800 .
C101 C102 1.397(6) .
C101 C100 1.502(5) .
C19 H8A 0.9800 .
C19 H8B 0.9800 .
C19 H8C 0.9800 .
C20 H1A 0.9800 .
C20 H1B 0.9800 .
C20 H1C 0.9800 .
B1 N2 1.570(3) 7_565
B1 H1D 0.9900 .
B1 H1E 0.9900 .
C102 C103 1.369(6) .
C102 H15 0.9500 .
C103 H16 0.9500 .
C100 H13A 0.9800 .
C100 H13B 0.9800 .
C100 H13C 0.9800 .

loop_
_platon_squeeze_void_nr
_platon_squeeze_void_average_x
_platon_squeeze_void_average_y
_platon_squeeze_void_average_z
_platon_squeeze_void_volume
_platon_squeeze_void_count_electrons
_platon_squeeze_void_content
1 0.500 0.500 0.000 200 49 ' '
2 0.500 1.000 0.000 200 49 ' '
3 1.000 0.000 0.500 200 49 ' '
4 1.000 0.500 0.500 200 49 ' '
